data_2312716
loop_
_publ_author_name
'Kanthapazham, Rajakumar'
'Osipov, Artyom A.'
'Zherebtsov, Dmitry A.'
'Efremov, Andrey N.'
'Nayfert, Sergey A.'
'Adonin, Sergey A.'
'Spiridonova, Dar'ya V.'
'Atapin, Sergey V.'

_publ_section_title
;
 Structures of hexamethyl-[1,1'-biphenyl]-4,4'-diammonium salts.
;
_journal_coeditor_code AW5097
_journal_issue 6
_journal_name_full 'Acta crystallographica Section B, Structural science, crystal engineering and materials'
_journal_page_first 751
_journal_page_last 759
_journal_paper_doi 10.1107/S2052520624009818
_journal_volume 80
_journal_year 2024
_chemical_formula_moiety 'C24 H8 O8, 10(H2 O), 2(C18 H26 N2)'
_chemical_formula_sum 'C60 H80 N4 O18'
_chemical_formula_weight 1145.28
_space_group_crystal_system triclinic
_space_group_IT_number 2
_space_group_name_Hall '-P 1'
_space_group_name_H-M_alt 'P -1'
_atom_sites_solution_hydrogens mixed
_atom_sites_solution_primary dual
_audit_creation_date 2024-07-02
_audit_creation_method
;
Olex2 1.5
(compiled 2024.02.16 svn.r378c4104 for OlexSys, GUI svn.r6928)
;
_cell_angle_alpha 92.431(3)
_cell_angle_beta 90.386(3)
_cell_angle_gamma 113.564(4)
_cell_formula_units_Z 1
_cell_length_a 10.0218(4)
_cell_length_b 11.3143(4)
_cell_length_c 13.6143(4)
_cell_measurement_reflns_used 8305
_cell_measurement_temperature 100.00(10)
_cell_measurement_theta_max 76.4870
_cell_measurement_theta_min 3.2490
_cell_volume 1413.25(10)
_computing_cell_refinement 'CrysAlisPro 1.171.41.115a (Rigaku OD, 2021)'
_computing_data_collection 'CrysAlisPro 1.171.41.115a (Rigaku OD, 2021)'
_computing_data_reduction 'CrysAlisPro 1.171.41.115a (Rigaku OD, 2021)'
_computing_molecular_graphics 'Olex2 1.5 (Dolomanov et al., 2009)'
_computing_publication_material 'Olex2 1.5 (Dolomanov et al., 2009)'
_computing_structure_refinement 'SHELXL 2019/3 (Sheldrick, 2015)'
_computing_structure_solution 'SHELXT 2018/2 (Sheldrick, 2018)'
_diffrn_ambient_environment N~2~
_diffrn_ambient_temperature 100.00(10)
_diffrn_detector 'Hybrid Pixel Array Detector'
_diffrn_detector_area_resol_mean 10.0000
_diffrn_detector_type HyPix
_diffrn_measured_fraction_theta_full 0.992
_diffrn_measured_fraction_theta_max 0.988
_diffrn_measurement_details
;
List of Runs (angles in degrees, time in seconds):

  # Type    Start    End  Width  t~exp~   \w     \q     \k     \f   Frames
--------------------------------------------------------------------------
  1  \w    -47.00  24.00   0.50   40.00    --  -47.13  52.00-119.00  142
  2  \w   -118.00 -53.00   0.50   40.00    --  -47.13 -52.00  95.00  130
  3  \w    -21.00  28.00   0.50   40.00    --   47.13 -52.00  95.00   98
  4  \w     72.00 100.00   0.50   40.00    --   47.13  52.00-119.00   56
  5  \w   -176.00 -94.00   0.50   40.00    -- -106.00 -52.00  95.00  164
  6  \w    -58.00 -33.00   0.50   40.00    -- -106.00  52.00-119.00   50
  7  \w    101.00 178.00   0.50   40.00    --  113.25  52.00-119.00  154
  8  \w   -119.00 -94.00   0.50   40.00    --  -47.13-125.00  30.00   50
  9  \w    -95.00 -14.00   0.50   40.00    --  -47.13 125.00   0.00  162
 10  \w    -27.00   7.00   0.50   40.00    --   47.13 -19.00 -60.00   68
 11  \w     76.00 119.00   0.50   40.00    --   47.13 125.00  90.00   86
 12  \w      2.00  70.00   0.50   40.00    --   47.13 -77.00-180.00  136
 13  \w      8.00  37.00   0.50   40.00    --   47.13 -37.00  30.00   58
 14  \w    -63.00 -35.00   0.50   40.00    -- -106.00 106.00-124.68   56
 15  \w    -98.00 -47.00   0.50   40.00    -- -106.00  77.00-180.00  102
 16  \w   -170.00 -94.00   0.50   40.00    -- -106.00 -61.00-180.00  152
 17  \w    -71.00 -35.00   0.50   40.00    -- -106.00  61.00-120.00   72
 18  \w   -126.00 -85.00   0.50   40.00    -- -106.00 145.00  57.38   82
 19  \w   -108.00 -33.00   0.50   40.00    -- -106.00 109.00 167.60  150
 20  \w   -107.00 -81.00   0.50   40.00    -- -106.00 106.00-124.68   52
 21  \w   -108.00 -61.00   0.50   40.00    -- -106.00 110.00 -71.01   94
 22  \w   -109.00 -54.00   0.50   40.00    -- -106.00 115.00 -43.04  110
 23  \w    -66.00 -33.00   0.50   40.00    -- -106.00 125.00-120.00   66
 24  \w    -76.00 -50.00   0.50   40.00    -- -106.00 143.00-140.87   52
 25  \w    -83.00 -39.00   0.50   40.00    -- -106.00 125.00   0.00   88
 26  \w   -123.00 -79.00   0.50   40.00    -- -106.00 143.00-140.87   88
 27  \w   -111.00 -64.00   0.50   40.00    -- -106.00 125.00-150.00   94
 28  \w   -101.00 -76.00   0.50   40.00    -- -106.00  77.00  60.00   50
 29  \w    -58.00 -33.00   0.50   40.00    -- -106.00 136.00  -5.57   50
 30  \w   -108.00 -47.00   0.50   40.00    -- -106.00 109.00 110.09  122
 31  \w    -69.00 -43.00   0.50   40.00    -- -106.00 145.00  57.38   52
 32  \w   -120.00 -72.00   0.50   40.00    -- -106.00 136.00  -5.57   96
 33  \w   -112.00 -86.00   0.50   40.00    -- -106.00 125.00   0.00   52
 34  \w    123.00 165.00   0.50   40.00    --  113.25  45.00 150.00   84
 35  \w     52.00 109.00   0.50   40.00    --  113.25-125.00   0.00  114
 36  \w     55.00  95.00   0.50   40.00    --  113.25 -77.00-180.00   80
 37  \w     46.00  79.00   0.50   40.00    --  113.25 -94.00  30.00   66
 38  \w     91.00 173.00   0.50   40.00    --  113.25  77.00  90.00  164
 39  \w    103.00 178.00   0.50   40.00    --  113.25  30.00   0.00  150
 40  \w     61.00 107.00   0.50   40.00    --  113.25-107.00 154.52   92
 41  \w     70.00  95.00   0.50   40.00    --  113.25 -77.00-150.00   50
 42  \w    103.00 169.00   0.50   40.00    --  113.25  30.00  30.00  132
 43  \w     46.00  86.00   0.50   40.00    --  113.25 -77.00 -30.00   80
 44  \w     42.00  67.00   0.50   40.00    --  113.25 -61.00  60.00   50
 45  \w     71.00  97.00   0.50   40.00    --  113.25-125.00 -30.00   52
 46  \w    136.00 161.00   0.50   40.00    --  113.25  45.00 -60.00   50
 47  \w    105.00 133.00   0.50   40.00    --  113.25  45.00 -60.00   56
 48  \w     44.00  69.00   0.50   40.00    --  113.25-125.00 -90.00   50
 49  \w     86.00 111.00   0.50   40.00    --  113.25-125.00 -90.00   50
 50  \w    101.00 161.00   0.50   40.00    --  113.25  45.00-180.00  120
 51  \w    100.00 139.00   0.50   40.00    --  113.25  15.00-180.00   78
 52  \w     46.00 121.00   0.50   40.00    --  113.25-137.00 119.95  150
 53  \w     73.00  99.00   0.50   40.00    --  113.25-125.00 120.00   52
 54  \w     45.00  70.00   0.50   40.00    --  113.25 -61.00   0.00   50
 55  \w     43.00  70.00   0.50   40.00    --  113.25 -61.00-120.00   54
;
_diffrn_measurement_device 'four-circle diffractometer'
_diffrn_measurement_device_type 'XtaLAB Synergy, Single source at home/near, HyPix'
_diffrn_measurement_method '\w scans'
_diffrn_orient_matrix_type 'CrysAlisPro convention (1999,Acta A55,543-557)'
_diffrn_orient_matrix_UB_11 -0.1381366000
_diffrn_orient_matrix_UB_12 -0.0932709000
_diffrn_orient_matrix_UB_13 -0.0566426000
_diffrn_orient_matrix_UB_21 0.0831137000
_diffrn_orient_matrix_UB_22 -0.0810398000
_diffrn_orient_matrix_UB_23 -0.0376150000
_diffrn_orient_matrix_UB_31 -0.0464137000
_diffrn_orient_matrix_UB_32 -0.0827820000
_diffrn_orient_matrix_UB_33 0.0906260000
_diffrn_radiation_monochromator mirror
_diffrn_radiation_probe x-ray
_diffrn_radiation_type 'Cu K\a'
_diffrn_radiation_wavelength 1.54184
_diffrn_reflns_av_R_equivalents 0.0430
_diffrn_reflns_av_unetI/netI 0.0342
_diffrn_reflns_Laue_measured_fraction_full 0.992
_diffrn_reflns_Laue_measured_fraction_max 0.988
_diffrn_reflns_limit_h_max 12
_diffrn_reflns_limit_h_min -12
_diffrn_reflns_limit_k_max 13
_diffrn_reflns_limit_k_min -13
_diffrn_reflns_limit_l_max 16
_diffrn_reflns_limit_l_min -15
_diffrn_reflns_number 18105
_diffrn_reflns_point_group_measured_fraction_full 0.992
_diffrn_reflns_point_group_measured_fraction_max 0.988
_diffrn_reflns_theta_full 67.684
_diffrn_reflns_theta_max 70.000
_diffrn_reflns_theta_min 3.250
_diffrn_source 'micro-focus sealed X-ray tube'
_diffrn_source_type 'PhotonJet (Cu) X-ray Source'
_exptl_absorpt_coefficient_mu 0.822
_exptl_absorpt_correction_T_max 1.00000
_exptl_absorpt_correction_T_min 0.49450
_exptl_absorpt_correction_type multi-scan
_exptl_absorpt_process_details
;
CrysAlisPro 1.171.41.115a (Rigaku Oxford Diffraction, 2021)
Empirical absorption correction using spherical harmonics,
implemented in SCALE3 ABSPACK scaling algorithm.
;
_exptl_crystal_colour 'clear light yellow'
_exptl_crystal_colour_lustre clear
_exptl_crystal_colour_modifier light
_exptl_crystal_colour_primary yellow
_exptl_crystal_density_diffrn 1.346
_exptl_crystal_description prism
_exptl_crystal_F_000 612
_exptl_crystal_size_max 0.07
_exptl_crystal_size_mid 0.05
_exptl_crystal_size_min 0.04
_refine_diff_density_max 0.457
_refine_diff_density_min -0.408
_refine_diff_density_rms 0.101
_refine_ls_extinction_method none
_refine_ls_goodness_of_fit_ref 1.127
_refine_ls_hydrogen_treatment constr
_refine_ls_matrix_type full
_refine_ls_number_parameters 391
_refine_ls_number_reflns 5307
_refine_ls_number_restraints 1
_refine_ls_restrained_S_all 1.127
_refine_ls_R_factor_all 0.0835
_refine_ls_R_factor_gt 0.0686
_refine_ls_shift/su_max 0.000
_refine_ls_shift/su_mean 0.000
_refine_ls_structure_factor_coef Fsqd
_refine_ls_weighting_details 'w=1/[\s^2^(Fo^2^)+(0.1171P)^2^+1.3826P] where P=(Fo^2^+2Fc^2^)/3'
_refine_ls_weighting_scheme calc
_refine_ls_wR_factor_gt 0.1999
_refine_ls_wR_factor_ref 0.2100
_reflns_Friedel_coverage 0.000
_reflns_number_gt 4336
_reflns_number_total 5307
_reflns_threshold_expression 'I > 2\s(I)'
_cod_data_source_file aw5097sup1.cif
_cod_data_source_block hmbc-petk
_cod_depositor_comments 'Adding full bibliography for 2312709--2312717.cif.'
_cod_original_cell_volume 1413.25(9)
_cod_database_code 2312716
_cod_database_fobs_code 2312716
_shelx_shelxl_version_number 2019/3
_chemical_oxdiff_formula 'C43 H34 N2 O11 K4'
_shelx_space_group_comment
;
The symmetry employed for this shelxl refinement is uniquely defined
by the following loop, which should always be used as a source of
symmetry information in preference to the above space-group names.
They are only intended as comments.
;
_shelx_estimated_absorpt_t_max 0.968
_shelx_estimated_absorpt_t_min 0.945
_olex2_refinement_description
;
1. Fixed Uiso
 At 1.2 times of:
  All C(H) groups
 At 1.5 times of:
  All C(H,H,H) groups, All O(H,H) groups
2. Restrained distances
 H7e-H6a
 2.5 with sigma of 0.02
3.a Free rotating group:
 O5(H5a,H5b), O7(H7d,H7e), O8(H8d,H8e), O6(H6a,H6b), O9(H9d,H9e)
3.b Aromatic/amide H refined with riding coordinates:
 C12(H12), C22(H22), C23(H23), C6(H6), C28(H28), C29(H29), C5(H5), C2(H2),
 C13(H13), C16(H16), C3(H3), C15(H15)
3.c Idealised Me refined as rotating group:
 C9(H9a,H9b,H9c), C19(H19a,H19b,H19c), C8(H8a,H8b,H8c), C7(H7a,H7b,H7c),
 C17(H17a,H17b,H17c), C18(H18a,H18b,H18c)
;
_olex2_submission_special_instructions 'No special instructions were received'
_oxdiff_exptl_absorpt_empirical_details
;
Empirical correction (ABSPACK) includes:
- Absorption correction using spherical harmonics
- Frame scaling
;
_oxdiff_exptl_absorpt_empirical_full_max 2.211
_oxdiff_exptl_absorpt_empirical_full_min 0.570

loop_
_space_group_symop_operation_xyz
'x, y, z'
'-x, -y, -z'

loop_
_atom_site_label
_atom_site_type_symbol
_atom_site_fract_x
_atom_site_fract_y
_atom_site_fract_z
_atom_site_U_iso_or_equiv
_atom_site_adp_type
_atom_site_occupancy
_atom_site_site_symmetry_order
_atom_site_calc_flag
_atom_site_refinement_flags_posn
_atom_site_refinement_flags_adp
_atom_site_refinement_flags_occupancy
_atom_site_disorder_assembly
_atom_site_disorder_group
O2 O 0.9441(2) 0.76797(19) 0.22626(15) 0.0232(5) Uani 1 1 d . . . . .
O3 O 0.6546(2) 0.74748(19) 0.13412(15) 0.0244(5) Uani 1 1 d . . . . .
O1 O 0.9350(2) 0.95273(18) 0.28416(16) 0.0250(5) Uani 1 1 d . . . . .
O5 O 1.1849(2) 1.12615(19) 0.22110(15) 0.0246(5) Uani 1 1 d G . . . .
H5A H 1.099861 1.067494 0.234048 0.037 Uiso 1 1 d G U . . .
H5B H 1.183719 1.130415 0.157485 0.037 Uiso 1 1 d G U . . .
O4 O 0.7024(2) 0.58236(19) 0.07313(15) 0.0265(5) Uani 1 1 d . . . . .
O7 O 1.0758(3) 0.8602(2) 0.05545(16) 0.0303(5) Uani 1 1 d G . . . .
H7D H 1.038542 0.841593 0.113195 0.046 Uiso 1 1 d G U . . .
H7E H 1.133538 0.941604 0.061690 0.046 Uiso 1 1 d DG U . . .
O8 O 0.6046(3) 0.3421(2) -0.01375(18) 0.0316(5) Uani 1 1 d G . . . .
H8D H 0.619747 0.416083 0.015993 0.047 Uiso 1 1 d G U . . .
H8E H 0.518520 0.317378 -0.041176 0.047 Uiso 1 1 d G U . . .
O6 O 0.8187(3) 0.8740(2) -0.01815(16) 0.0306(5) Uani 1 1 d G . . . .
H6A H 0.886913 0.845276 -0.012812 0.046 Uiso 1 1 d DG U . . .
H6B H 0.758627 0.837492 0.028009 0.046 Uiso 1 1 d G U . . .
O9 O 0.7435(3) 0.2050(2) 0.06724(17) 0.0356(6) Uani 1 1 d G . . . .
H9D H 0.703107 0.251574 0.040675 0.053 Uiso 1 1 d G U . . .
H9E H 0.796889 0.192391 0.021184 0.053 Uiso 1 1 d G U . . .
N1 N 0.5144(3) 1.0011(2) 0.24758(17) 0.0205(5) Uani 1 1 d . . . . .
N2 N -0.0793(3) 0.5187(2) 0.80467(18) 0.0228(6) Uani 1 1 d . . . . .
C26 C 0.6644(3) 0.6357(3) 0.3345(2) 0.0184(6) Uani 1 1 d . . . . .
C25 C 0.5835(3) 0.5683(3) 0.4170(2) 0.0181(6) Uani 1 1 d . . . . .
C31 C 0.8940(3) 0.8327(3) 0.2798(2) 0.0201(6) Uani 1 1 d . . . . .
C32 C 0.6687(3) 0.6421(3) 0.1412(2) 0.0212(6) Uani 1 1 d . . . . .
C30 C 0.4662(3) 0.4432(3) 0.4018(2) 0.0183(6) Uani 1 1 d . . . . .
C24 C 0.6166(3) 0.6256(3) 0.5144(2) 0.0180(6) Uani 1 1 d . . . . .
C1 C 0.4204(3) 0.9209(3) 0.3256(2) 0.0206(6) Uani 1 1 d . . . . .
C14 C 0.1523(3) 0.7040(3) 0.5528(2) 0.0202(6) Uani 1 1 d . . . . .
C12 C -0.0063(3) 0.6974(3) 0.6881(2) 0.0226(6) Uani 1 1 d . . . . .
H12 H -0.061642 0.734773 0.724307 0.027 Uiso 1 1 calc R U . . .
C21 C 0.7811(3) 0.7591(3) 0.3534(2) 0.0180(6) Uani 1 1 d . . . . .
C4 C 0.2427(3) 0.7758(3) 0.4718(2) 0.0212(6) Uani 1 1 d . . . . .
C22 C 0.8040(3) 0.8131(3) 0.4476(2) 0.0201(6) Uani 1 1 d . . . . .
H22 H 0.877087 0.897718 0.458981 0.024 Uiso 1 1 calc R U . . .
C23 C 0.7248(3) 0.7493(3) 0.5276(2) 0.0201(6) Uani 1 1 d . . . . .
H23 H 0.745085 0.790871 0.591324 0.024 Uiso 1 1 calc R U . . .
C27 C 0.6213(3) 0.5761(3) 0.2378(2) 0.0196(6) Uani 1 1 d . . . . .
C6 C 0.4678(3) 0.8454(3) 0.3821(2) 0.0240(6) Uani 1 1 d . . . . .
H6 H 0.560240 0.842809 0.371738 0.029 Uiso 1 1 calc R U . . .
C28 C 0.5111(3) 0.4546(3) 0.2273(2) 0.0216(6) Uani 1 1 d . . . . .
H28 H 0.486371 0.413654 0.163462 0.026 Uiso 1 1 calc R U . . .
C29 C 0.4348(3) 0.3896(3) 0.3074(2) 0.0219(6) Uani 1 1 d . . . . .
H29 H 0.359133 0.306169 0.296529 0.026 Uiso 1 1 calc R U . . .
C5 C 0.3775(3) 0.7734(3) 0.4541(2) 0.0233(6) Uani 1 1 d . . . . .
H5 H 0.409351 0.720883 0.492403 0.028 Uiso 1 1 calc R U . . .
C2 C 0.2849(3) 0.9235(3) 0.3399(2) 0.0225(6) Uani 1 1 d . . . . .
H2 H 0.252417 0.974301 0.300181 0.027 Uiso 1 1 calc R U . . .
C11 C 0.0000(3) 0.5834(3) 0.7161(2) 0.0205(6) Uani 1 1 d . . . . .
C13 C 0.0692(3) 0.7563(3) 0.6065(2) 0.0223(6) Uani 1 1 d . . . . .
H13 H 0.064184 0.833930 0.586694 0.027 Uiso 1 1 calc R U . . .
C16 C 0.0771(3) 0.5259(3) 0.6618(2) 0.0238(6) Uani 1 1 d . . . . .
H16 H 0.078054 0.446084 0.679973 0.029 Uiso 1 1 calc R U . . .
C3 C 0.1970(3) 0.8518(3) 0.4125(2) 0.0221(6) Uani 1 1 d . . . . .
H3 H 0.104304 0.854126 0.422278 0.026 Uiso 1 1 calc R U . . .
C15 C 0.1520(3) 0.5864(3) 0.5813(2) 0.0242(6) Uani 1 1 d . . . . .
H15 H 0.204867 0.547427 0.544164 0.029 Uiso 1 1 calc R U . . .
C9 C 0.5307(3) 1.1392(3) 0.2630(2) 0.0257(7) Uani 1 1 d . . . . .
H9A H 0.435800 1.143482 0.253298 0.039 Uiso 1 1 calc R U . . .
H9B H 0.599222 1.192781 0.215667 0.039 Uiso 1 1 calc R U . . .
H9C H 0.567735 1.170947 0.330016 0.039 Uiso 1 1 calc R U . . .
C19 C -0.1241(3) 0.6069(3) 0.8695(2) 0.0253(6) Uani 1 1 d . . . . .
H19A H -0.038256 0.685342 0.888243 0.038 Uiso 1 1 calc R U . . .
H19B H -0.168639 0.562774 0.928789 0.038 Uiso 1 1 calc R U . . .
H19C H -0.194698 0.630077 0.833727 0.038 Uiso 1 1 calc R U . . .
C8 C 0.6642(3) 1.0007(3) 0.2485(2) 0.0262(7) Uani 1 1 d . . . . .
H8A H 0.709869 1.029842 0.313886 0.039 Uiso 1 1 calc R U . . .
H8B H 0.723370 1.059070 0.199559 0.039 Uiso 1 1 calc R U . . .
H8C H 0.656957 0.913073 0.232537 0.039 Uiso 1 1 calc R U . . .
C7 C 0.4444(4) 0.9499(3) 0.1474(2) 0.0279(7) Uani 1 1 d . . . . .
H7A H 0.436374 0.861284 0.135579 0.042 Uiso 1 1 calc R U . . .
H7B H 0.504264 1.004454 0.096845 0.042 Uiso 1 1 calc R U . . .
H7C H 0.347046 0.950873 0.144856 0.042 Uiso 1 1 calc R U . . .
C17 C 0.0160(4) 0.4744(3) 0.8665(2) 0.0320(7) Uani 1 1 d . . . . .
H17A H 0.044461 0.414204 0.826955 0.048 Uiso 1 1 calc R U . . .
H17B H -0.037972 0.430950 0.923399 0.048 Uiso 1 1 calc R U . . .
H17C H 0.103358 0.549223 0.889122 0.048 Uiso 1 1 calc R U . . .
C18 C -0.2140(4) 0.4044(3) 0.7702(3) 0.0358(8) Uani 1 1 d . . . . .
H18A H -0.272039 0.432745 0.726188 0.054 Uiso 1 1 calc R U . . .
H18B H -0.271678 0.365243 0.827078 0.054 Uiso 1 1 calc R U . . .
H18C H -0.186169 0.340817 0.734870 0.054 Uiso 1 1 calc R U . . .

loop_
_atom_site_aniso_label
_atom_site_aniso_U_11
_atom_site_aniso_U_22
_atom_site_aniso_U_33
_atom_site_aniso_U_23
_atom_site_aniso_U_13
_atom_site_aniso_U_12
O2 0.0197(10) 0.0225(10) 0.0248(11) 0.0005(8) 0.0052(8) 0.0058(8)
O3 0.0252(11) 0.0226(10) 0.0244(11) 0.0031(8) 0.0023(8) 0.0084(9)
O1 0.0233(11) 0.0184(10) 0.0297(11) 0.0036(8) 0.0052(9) 0.0042(8)
O5 0.0216(11) 0.0208(10) 0.0247(11) 0.0002(8) 0.0000(8) 0.0014(8)
O4 0.0290(12) 0.0228(10) 0.0215(11) -0.0004(8) 0.0062(9) 0.0040(9)
O7 0.0362(13) 0.0249(10) 0.0273(12) 0.0052(9) 0.0090(10) 0.0089(10)
O8 0.0288(12) 0.0286(11) 0.0358(13) -0.0042(9) -0.0033(10) 0.0105(10)
O6 0.0323(12) 0.0299(11) 0.0258(11) 0.0103(9) 0.0050(9) 0.0074(10)
O9 0.0379(14) 0.0448(14) 0.0288(12) 0.0093(10) 0.0085(10) 0.0206(11)
N1 0.0205(12) 0.0185(11) 0.0195(12) -0.0003(9) 0.0003(9) 0.0048(10)
N2 0.0260(13) 0.0187(11) 0.0212(12) -0.0003(9) 0.0035(10) 0.0064(10)
C26 0.0154(13) 0.0178(13) 0.0227(14) 0.0002(11) 0.0000(11) 0.0076(11)
C25 0.0153(13) 0.0168(12) 0.0228(14) 0.0010(11) 0.0002(11) 0.0071(11)
C31 0.0158(13) 0.0202(13) 0.0216(14) 0.0019(11) 0.0012(11) 0.0044(11)
C32 0.0189(14) 0.0219(13) 0.0196(14) -0.0015(11) -0.0009(11) 0.0049(11)
C30 0.0141(13) 0.0180(13) 0.0239(14) 0.0008(11) 0.0000(11) 0.0076(11)
C24 0.0164(13) 0.0163(12) 0.0215(14) 0.0014(10) 0.0003(11) 0.0068(10)
C1 0.0186(14) 0.0189(13) 0.0205(14) -0.0025(11) -0.0009(11) 0.0038(11)
C14 0.0157(13) 0.0230(13) 0.0203(14) -0.0004(11) -0.0014(11) 0.0062(11)
C12 0.0214(15) 0.0222(14) 0.0240(15) -0.0008(11) 0.0012(11) 0.0087(12)
C21 0.0143(13) 0.0180(13) 0.0219(14) 0.0046(11) 0.0030(11) 0.0064(11)
C4 0.0198(14) 0.0215(13) 0.0207(14) -0.0031(11) -0.0022(11) 0.0072(11)
C22 0.0161(13) 0.0159(12) 0.0250(15) -0.0005(11) -0.0022(11) 0.0030(11)
C23 0.0192(14) 0.0185(13) 0.0207(14) -0.0011(10) -0.0004(11) 0.0057(11)
C27 0.0167(13) 0.0193(13) 0.0236(15) 0.0023(11) 0.0031(11) 0.0079(11)
C6 0.0212(15) 0.0254(14) 0.0273(15) 0.0010(12) 0.0016(12) 0.0114(12)
C28 0.0209(14) 0.0209(13) 0.0214(14) -0.0014(11) 0.0007(11) 0.0069(11)
C29 0.0191(14) 0.0177(13) 0.0249(15) -0.0006(11) -0.0006(11) 0.0035(11)
C5 0.0223(15) 0.0265(14) 0.0242(15) 0.0014(12) -0.0015(12) 0.0129(12)
C2 0.0228(15) 0.0246(14) 0.0215(14) -0.0012(11) -0.0042(11) 0.0112(12)
C11 0.0196(14) 0.0208(13) 0.0186(14) -0.0011(11) -0.0003(11) 0.0059(11)
C13 0.0218(15) 0.0212(13) 0.0244(15) 0.0007(11) -0.0009(12) 0.0092(12)
C16 0.0257(15) 0.0207(13) 0.0259(15) 0.0002(11) 0.0007(12) 0.0103(12)
C3 0.0174(14) 0.0262(14) 0.0238(15) 0.0021(11) 0.0005(11) 0.0100(12)
C15 0.0237(15) 0.0244(14) 0.0267(15) -0.0026(11) 0.0016(12) 0.0122(12)
C9 0.0256(16) 0.0188(14) 0.0302(16) 0.0009(12) 0.0044(12) 0.0062(12)
C19 0.0280(16) 0.0248(14) 0.0232(15) -0.0004(12) 0.0040(12) 0.0107(12)
C8 0.0189(14) 0.0257(14) 0.0328(17) 0.0029(12) 0.0033(12) 0.0077(12)
C7 0.0292(16) 0.0275(15) 0.0185(15) 0.0006(12) -0.0020(12) 0.0026(13)
C17 0.048(2) 0.0322(16) 0.0235(16) 0.0053(13) 0.0034(14) 0.0234(15)
C18 0.0334(19) 0.0264(16) 0.0317(18) -0.0032(13) 0.0094(14) -0.0045(14)

loop_
_atom_type_symbol
_atom_type_description
_atom_type_scat_dispersion_real
_atom_type_scat_dispersion_imag
_atom_type_scat_source
C C 0.0181 0.0091 'International Tables Vol C Tables 4.2.6.8 and 6.1.1.4'
H H 0.0000 0.0000 'International Tables Vol C Tables 4.2.6.8 and 6.1.1.4'
N N 0.0311 0.0180 'International Tables Vol C Tables 4.2.6.8 and 6.1.1.4'
O O 0.0492 0.0322 'International Tables Vol C Tables 4.2.6.8 and 6.1.1.4'

loop_
_geom_angle_atom_site_label_1
_geom_angle_atom_site_label_2
_geom_angle_atom_site_label_3
_geom_angle
_geom_angle_site_symmetry_1
_geom_angle_site_symmetry_3
_geom_angle_publ_flag
H5A O5 H5B 104.6 . . ?
H7D O7 H7E 104.5 . . ?
H8D O8 H8E 104.6 . . ?
H6A O6 H6B 104.5 . . ?
H9D O9 H9E 104.5 . . ?
C1 N1 C9 109.7(2) . . ?
C1 N1 C8 112.6(2) . . ?
C1 N1 C7 109.7(2) . . ?
C9 N1 C7 108.7(2) . . ?
C8 N1 C9 107.9(2) . . ?
C8 N1 C7 108.1(2) . . ?
C11 N2 C19 112.4(2) . . ?
C11 N2 C17 110.5(2) . . ?
C11 N2 C18 108.3(2) . . ?
C19 N2 C17 107.4(2) . . ?
C18 N2 C19 108.5(2) . . ?
C18 N2 C17 109.8(3) . . ?
C21 C26 C25 118.4(3) . . ?
C21 C26 C27 123.5(3) . . ?
C27 C26 C25 118.2(2) . . ?
C30 C25 C26 120.3(3) . . ?
C24 C25 C26 120.7(2) . . ?
C24 C25 C30 119.0(2) . . ?
O2 C31 C21 116.7(2) . . ?
O1 C31 O2 126.7(3) . . ?
O1 C31 C21 116.4(2) . . ?
O3 C32 C27 115.7(2) . . ?
O4 C32 O3 125.7(3) . . ?
O4 C32 C27 118.1(2) . . ?
C25 C30 C24 120.5(3) . 2_666 ?
C29 C30 C25 118.3(3) . . ?
C29 C30 C24 121.2(2) . 2_666 ?
C25 C24 C30 120.5(2) . 2_666 ?
C23 C24 C25 118.5(3) . . ?
C23 C24 C30 120.9(3) . 2_666 ?
C6 C1 N1 120.8(3) . . ?
C2 C1 N1 118.6(3) . . ?
C2 C1 C6 120.6(3) . . ?
C13 C14 C4 119.9(3) . . ?
C13 C14 C15 117.8(3) . . ?
C15 C14 C4 122.2(3) . . ?
C11 C12 H12 120.5 . . ?
C13 C12 H12 120.5 . . ?
C13 C12 C11 119.1(3) . . ?
C26 C21 C31 125.6(3) . . ?
C22 C21 C26 118.7(2) . . ?
C22 C21 C31 115.4(2) . . ?
C5 C4 C14 120.9(3) . . ?
C5 C4 C3 117.7(3) . . ?
C3 C4 C14 121.3(3) . . ?
C21 C22 H22 118.4 . . ?
C21 C22 C23 123.1(2) . . ?
C23 C22 H22 118.4 . . ?
C24 C23 C22 120.4(3) . . ?
C24 C23 H23 119.8 . . ?
C22 C23 H23 119.8 . . ?
C26 C27 C32 126.0(2) . . ?
C28 C27 C26 119.2(3) . . ?
C28 C27 C32 114.1(3) . . ?
C1 C6 H6 120.6 . . ?
C1 C6 C5 118.8(3) . . ?
C5 C6 H6 120.6 . . ?
C27 C28 H28 118.9 . . ?
C27 C28 C29 122.1(3) . . ?
C29 C28 H28 118.9 . . ?
C30 C29 C28 121.7(3) . . ?
C30 C29 H29 119.1 . . ?
C28 C29 H29 119.1 . . ?
C4 C5 C6 122.1(3) . . ?
C4 C5 H5 119.0 . . ?
C6 C5 H5 119.0 . . ?
C1 C2 H2 120.1 . . ?
C1 C2 C3 119.7(3) . . ?
C3 C2 H2 120.1 . . ?
C12 C11 N2 120.1(3) . . ?
C12 C11 C16 120.9(3) . . ?
C16 C11 N2 118.9(3) . . ?
C14 C13 H13 119.3 . . ?
C12 C13 C14 121.5(3) . . ?
C12 C13 H13 119.3 . . ?
C11 C16 H16 120.5 . . ?
C15 C16 C11 119.0(3) . . ?
C15 C16 H16 120.5 . . ?
C4 C3 H3 119.5 . . ?
C2 C3 C4 121.1(3) . . ?
C2 C3 H3 119.5 . . ?
C14 C15 H15 119.2 . . ?
C16 C15 C14 121.7(3) . . ?
C16 C15 H15 119.2 . . ?
N1 C9 H9A 109.5 . . ?
N1 C9 H9B 109.5 . . ?
N1 C9 H9C 109.5 . . ?
H9A C9 H9B 109.5 . . ?
H9A C9 H9C 109.5 . . ?
H9B C9 H9C 109.5 . . ?
N2 C19 H19A 109.5 . . ?
N2 C19 H19B 109.5 . . ?
N2 C19 H19C 109.5 . . ?
H19A C19 H19B 109.5 . . ?
H19A C19 H19C 109.5 . . ?
H19B C19 H19C 109.5 . . ?
N1 C8 H8A 109.5 . . ?
N1 C8 H8B 109.5 . . ?
N1 C8 H8C 109.5 . . ?
H8A C8 H8B 109.5 . . ?
H8A C8 H8C 109.5 . . ?
H8B C8 H8C 109.5 . . ?
N1 C7 H7A 109.5 . . ?
N1 C7 H7B 109.5 . . ?
N1 C7 H7C 109.5 . . ?
H7A C7 H7B 109.5 . . ?
H7A C7 H7C 109.5 . . ?
H7B C7 H7C 109.5 . . ?
N2 C17 H17A 109.5 . . ?
N2 C17 H17B 109.5 . . ?
N2 C17 H17C 109.5 . . ?
H17A C17 H17B 109.5 . . ?
H17A C17 H17C 109.5 . . ?
H17B C17 H17C 109.5 . . ?
N2 C18 H18A 109.5 . . ?
N2 C18 H18B 109.5 . . ?
N2 C18 H18C 109.5 . . ?
H18A C18 H18B 109.5 . . ?
H18A C18 H18C 109.5 . . ?
H18B C18 H18C 109.5 . . ?

loop_
_geom_bond_atom_site_label_1
_geom_bond_atom_site_label_2
_geom_bond_distance
_geom_bond_site_symmetry_2
_geom_bond_publ_flag
O2 C31 1.256(4) . ?
O3 C32 1.262(4) . ?
O1 C31 1.250(3) . ?
O5 H5A 0.8705 . ?
O5 H5B 0.8698 . ?
O4 C32 1.250(4) . ?
O7 H7D 0.8699 . ?
O7 H7E 0.8700 . ?
O8 H8D 0.8697 . ?
O8 H8E 0.8690 . ?
O6 H6A 0.8701 . ?
O6 H6B 0.8699 . ?
O9 H9D 0.8702 . ?
O9 H9E 0.8703 . ?
N1 C1 1.500(4) . ?
N1 C9 1.509(4) . ?
N1 C8 1.503(4) . ?
N1 C7 1.511(4) . ?
N2 C11 1.499(4) . ?
N2 C19 1.506(4) . ?
N2 C17 1.510(4) . ?
N2 C18 1.502(4) . ?
C26 C25 1.446(4) . ?
C26 C21 1.430(4) . ?
C26 C27 1.435(4) . ?
C25 C30 1.438(4) . ?
C25 C24 1.427(4) . ?
C31 C21 1.519(4) . ?
C32 C27 1.523(4) . ?
C30 C24 1.473(4) 2_666 ?
C30 C29 1.376(4) . ?
C24 C23 1.389(4) . ?
C1 C6 1.387(4) . ?
C1 C2 1.385(4) . ?
C14 C4 1.483(4) . ?
C14 C13 1.394(4) . ?
C14 C15 1.400(4) . ?
C12 H12 0.9500 . ?
C12 C11 1.386(4) . ?
C12 C13 1.386(4) . ?
C21 C22 1.375(4) . ?
C4 C5 1.385(4) . ?
C4 C3 1.403(4) . ?
C22 H22 0.9500 . ?
C22 C23 1.399(4) . ?
C23 H23 0.9500 . ?
C27 C28 1.377(4) . ?
C6 H6 0.9500 . ?
C6 C5 1.390(4) . ?
C28 H28 0.9500 . ?
C28 C29 1.394(4) . ?
C29 H29 0.9500 . ?
C5 H5 0.9500 . ?
C2 H2 0.9500 . ?
C2 C3 1.385(4) . ?
C11 C16 1.391(4) . ?
C13 H13 0.9500 . ?
C16 H16 0.9500 . ?
C16 C15 1.378(4) . ?
C3 H3 0.9500 . ?
C15 H15 0.9500 . ?
C9 H9A 0.9800 . ?
C9 H9B 0.9800 . ?
C9 H9C 0.9800 . ?
C19 H19A 0.9800 . ?
C19 H19B 0.9800 . ?
C19 H19C 0.9800 . ?
C8 H8A 0.9800 . ?
C8 H8B 0.9800 . ?
C8 H8C 0.9800 . ?
C7 H7A 0.9800 . ?
C7 H7B 0.9800 . ?
C7 H7C 0.9800 . ?
C17 H17A 0.9800 . ?
C17 H17B 0.9800 . ?
C17 H17C 0.9800 . ?
C18 H18A 0.9800 . ?
C18 H18B 0.9800 . ?
C18 H18C 0.9800 . ?

loop_
_geom_torsion_atom_site_label_1
_geom_torsion_atom_site_label_2
_geom_torsion_atom_site_label_3
_geom_torsion_atom_site_label_4
_geom_torsion
_geom_torsion_site_symmetry_1
_geom_torsion_site_symmetry_2
_geom_torsion_site_symmetry_3
_geom_torsion_site_symmetry_4
_geom_torsion_publ_flag
O2 C31 C21 C26 -41.7(4) . . . . ?
O2 C31 C21 C22 132.2(3) . . . . ?
O3 C32 C27 C26 -50.1(4) . . . . ?
O3 C32 C27 C28 119.9(3) . . . . ?
O1 C31 C21 C26 143.4(3) . . . . ?
O1 C31 C21 C22 -42.6(4) . . . . ?
O4 C32 C27 C26 137.5(3) . . . . ?
O4 C32 C27 C28 -52.6(4) . . . . ?
N1 C1 C6 C5 179.5(3) . . . . ?
N1 C1 C2 C3 -179.0(3) . . . . ?
N2 C11 C16 C15 -179.0(3) . . . . ?
C26 C25 C30 C24 -179.9(2) . . . 2_666 ?
C26 C25 C30 C29 0.7(4) . . . . ?
C26 C25 C24 C30 179.9(2) . . . 2_666 ?
C26 C25 C24 C23 2.3(4) . . . . ?
C26 C21 C22 C23 4.5(4) . . . . ?
C26 C27 C28 C29 3.2(4) . . . . ?
C25 C26 C21 C31 168.6(3) . . . . ?
C25 C26 C21 C22 -5.2(4) . . . . ?
C25 C26 C27 C32 165.7(3) . . . . ?
C25 C26 C27 C28 -3.8(4) . . . . ?
C25 C30 C29 C28 -1.5(4) . . . . ?
C25 C24 C23 C22 -3.2(4) . . . . ?
C31 C21 C22 C23 -169.9(3) . . . . ?
C32 C27 C28 C29 -167.5(3) . . . . ?
C30 C25 C24 C30 1.1(4) . . . 2_666 ?
C30 C25 C24 C23 -176.5(3) . . . . ?
C30 C24 C23 C22 179.2(3) 2_666 . . . ?
C24 C25 C30 C24 -1.1(4) . . . 2_666 ?
C24 C25 C30 C29 179.5(3) . . . . ?
C24 C30 C29 C28 179.1(3) 2_666 . . . ?
C1 C6 C5 C4 -0.7(4) . . . . ?
C1 C2 C3 C4 -0.2(4) . . . . ?
C14 C4 C5 C6 -176.5(3) . . . . ?
C14 C4 C3 C2 176.9(3) . . . . ?
C12 C11 C16 C15 2.3(5) . . . . ?
C21 C26 C25 C30 -179.3(2) . . . . ?
C21 C26 C25 C24 1.9(4) . . . . ?
C21 C26 C27 C32 -13.1(5) . . . . ?
C21 C26 C27 C28 177.4(3) . . . . ?
C21 C22 C23 C24 -0.2(5) . . . . ?
C4 C14 C13 C12 -174.2(3) . . . . ?
C4 C14 C15 C16 174.5(3) . . . . ?
C27 C26 C25 C30 1.9(4) . . . . ?
C27 C26 C25 C24 -176.9(3) . . . . ?
C27 C26 C21 C31 -12.7(4) . . . . ?
C27 C26 C21 C22 173.6(3) . . . . ?
C27 C28 C29 C30 -0.5(5) . . . . ?
C6 C1 C2 C3 1.1(4) . . . . ?
C5 C4 C3 C2 -1.0(4) . . . . ?
C2 C1 C6 C5 -0.7(4) . . . . ?
C11 C12 C13 C14 -0.7(4) . . . . ?
C11 C16 C15 C14 -0.1(5) . . . . ?
C13 C14 C4 C5 143.4(3) . . . . ?
C13 C14 C4 C3 -34.5(4) . . . . ?
C13 C14 C15 C16 -2.4(4) . . . . ?
C13 C12 C11 N2 179.3(3) . . . . ?
C13 C12 C11 C16 -2.0(4) . . . . ?
C3 C4 C5 C6 1.5(4) . . . . ?
C15 C14 C4 C5 -33.5(4) . . . . ?
C15 C14 C4 C3 148.6(3) . . . . ?
C15 C14 C13 C12 2.8(4) . . . . ?
C9 N1 C1 C6 -127.1(3) . . . . ?
C9 N1 C1 C2 53.1(3) . . . . ?
C19 N2 C11 C12 -16.0(4) . . . . ?
C19 N2 C11 C16 165.3(3) . . . . ?
C8 N1 C1 C6 -6.9(4) . . . . ?
C8 N1 C1 C2 173.3(3) . . . . ?
C7 N1 C1 C6 113.6(3) . . . . ?
C7 N1 C1 C2 -66.3(3) . . . . ?
C17 N2 C11 C12 -135.9(3) . . . . ?
C17 N2 C11 C16 45.4(3) . . . . ?
C18 N2 C11 C12 103.9(3) . . . . ?
C18 N2 C11 C16 -74.9(3) . . . . ?
